data_7240774
loop_
_publ_author_name
'George, Nathaniel'
'Ofori, Samuel'
'Parkin, Sean'
'Awuah, Samuel G.'

_publ_section_title
;
 Mild deprotection of the N-tert-butyloxycarbonyl (N-Boc) group using
 oxalyl chloride
;
_journal_issue 40
_journal_name_full 'RSC Advances'
_journal_page_first 24017
_journal_page_last 24026
_journal_paper_doi 10.1039/D0RA04110F
_journal_volume 10
_journal_year 2020
_chemical_absolute_configuration ad
_chemical_formula_moiety '2(C28 H28 N2 O6) C H2 Cl2'
_chemical_formula_sum 'C57 H58 Cl2 N4 O12'
_chemical_formula_weight 1061.97
_space_group_crystal_system monoclinic
_space_group_IT_number 5
_space_group_name_Hall 'C 2y'
_space_group_name_H-M_alt 'C 1 2 1'
_atom_sites_solution_hydrogens difmap
_atom_sites_solution_primary direct
_atom_sites_solution_secondary difmap
_audit_creation_method 'SHELXL-2017 and CIFFIX/1'
_audit_update_record
;
2020-04-22 deposited with the CCDC.	2020-06-16 downloaded from the CCDC.
;
_cell_angle_alpha 90
_cell_angle_beta 103.374(4)
_cell_angle_gamma 90
_cell_formula_units_Z 2
_cell_length_a 23.791(2)
_cell_length_b 6.7169(6)
_cell_length_c 17.0032(16)
_cell_measurement_reflns_used 9842
_cell_measurement_temperature 90.0(2)
_cell_measurement_theta_max 74.59
_cell_measurement_theta_min 3.82
_cell_volume 2643.5(4)
_computing_cell_refinement '<i>APEX3</i> (Bruker-AXS, 2016)'
_computing_data_collection '<i>APEX3</i> (Bruker-AXS, 2016)'
_computing_data_reduction '<i>APEX3</i> (Bruker-AXS, 2016)'
_computing_molecular_graphics '<i>XP in SHELXTL</i> (Sheldrick, 2008)'
_computing_publication_material '<i>SHELX</i> (Sheldrick, 2008) and <i>CIFFIX</i> (Parkin, 2013)'
_computing_structure_refinement '<i>SHELXL-2017/1</i> (Sheldrick, 2015b)'
_computing_structure_solution '<i>SHELXT</i> (Sheldrick, 2015a)'
_diffrn_ambient_temperature 90.0(2)
_diffrn_detector_area_resol_mean 5.6
_diffrn_measured_fraction_theta_full 0.976
_diffrn_measured_fraction_theta_max 0.976
_diffrn_measurement_device_type 'Bruker D8 Venture dual source'
_diffrn_measurement_method '\f and \w scans'
_diffrn_radiation_type CuK\a
_diffrn_radiation_wavelength 1.54178
_diffrn_reflns_av_R_equivalents 0.0610
_diffrn_reflns_av_unetI/netI 0.0541
_diffrn_reflns_Laue_measured_fraction_full 0.976
_diffrn_reflns_Laue_measured_fraction_max 0.976
_diffrn_reflns_limit_h_max 29
_diffrn_reflns_limit_h_min -29
_diffrn_reflns_limit_k_max 8
_diffrn_reflns_limit_k_min -8
_diffrn_reflns_limit_l_max 21
_diffrn_reflns_limit_l_min -21
_diffrn_reflns_number 25456
_diffrn_reflns_point_group_measured_fraction_full 0.973
_diffrn_reflns_point_group_measured_fraction_max 0.968
_diffrn_reflns_theta_full 67.679
_diffrn_reflns_theta_max 74.520
_diffrn_reflns_theta_min 2.671
_diffrn_source microsource
_exptl_absorpt_coefficient_mu 1.663
_exptl_absorpt_correction_T_max 0.929
_exptl_absorpt_correction_T_min 0.760
_exptl_absorpt_correction_type multi-scan
_exptl_absorpt_process_details '<i>SADABS</i> (Krause et al., 2015)'
_exptl_crystal_colour red
_exptl_crystal_density_diffrn 1.334
_exptl_crystal_description needle
_exptl_crystal_F_000 1116
_exptl_crystal_size_max 0.300
_exptl_crystal_size_mid 0.030
_exptl_crystal_size_min 0.020
_refine_diff_density_max 0.488
_refine_diff_density_min -0.298
_refine_diff_density_rms 0.040
_refine_ls_abs_structure_details
; 
Flack 'x' determined using 2011 quotients [(I+)-(I-)]/[(I+)+(I-)] 
[Parsons, Flack and Wagner (2013)]. 
;
_refine_ls_abs_structure_Flack 0.068(14)
_refine_ls_extinction_method none
_refine_ls_goodness_of_fit_ref 1.033
_refine_ls_hydrogen_treatment constr
_refine_ls_matrix_type full
_refine_ls_number_parameters 367
_refine_ls_number_reflns 5266
_refine_ls_number_restraints 86
_refine_ls_restrained_S_all 1.041
_refine_ls_R_factor_all 0.0427
_refine_ls_R_factor_gt 0.0380
_refine_ls_shift/su_max 0.005
_refine_ls_shift/su_mean 0.000
_refine_ls_structure_factor_coef Fsqd
_refine_ls_weighting_details 'w=1/[\s^2^(Fo^2^)+(0.0417P)^2^+1.4710P] where P=(Fo^2^+2Fc^2^)/3'
_refine_ls_weighting_scheme calc
_refine_ls_wR_factor_gt 0.0975
_refine_ls_wR_factor_ref 0.1008
_reflns_Friedel_coverage 0.823
_reflns_Friedel_fraction_full 0.969
_reflns_Friedel_fraction_max 0.959
_reflns_number_gt 4832
_reflns_number_total 5266
_reflns_threshold_expression 'I > 2\s(I)'
_cod_data_source_file d0ra04110f2.cif
_cod_data_source_block c17058
_cod_depositor_comments 'Adding full bibliography for 7240774.cif.'
_cod_original_sg_symbol_H-M 'C 2'
_cod_database_code 7240774
_shelx_shelxl_version_number 2017/1
_shelx_space_group_comment
; 
The symmetry employed for this shelxl refinement is uniquely defined 
by the following loop, which should always be used as a source of 
symmetry information in preference to the above space-group names. 
They are only intended as comments. 
;
_shelx_estimated_absorpt_t_min 0.635
_shelx_estimated_absorpt_t_max 0.967
_exptl_absorpt_special_details
; 
In addition to absorption, multi-scan techniques also correct other slowly 
varying changes in scale factor over reciprocal space, such as those caused 
by x-ray beam inhomogeneity, goniometer imperfection, crystal decomposition, 
crystal longer than the x-ray beam cross section, absorption by the crystal 
mount etc.  These account, by and large, for much of the difference between 
estimated values of Tmin and Tmax and the _exptl_absorpt_correction_ values. 
;

loop_
_space_group_symop_operation_xyz
'x, y, z'
'-x, y, -z'
'x+1/2, y+1/2, z'
'-x+1/2, y+1/2, -z'

loop_
_atom_site_label
_atom_site_type_symbol
_atom_site_fract_x
_atom_site_fract_y
_atom_site_fract_z
_atom_site_U_iso_or_equiv
_atom_site_adp_type
_atom_site_occupancy
_atom_site_site_symmetry_order
_atom_site_calc_flag
_atom_site_refinement_flags_posn
_atom_site_refinement_flags_adp
_atom_site_refinement_flags_occupancy
_atom_site_disorder_assembly
_atom_site_disorder_group
N1 N 0.24018(8) 0.7694(5) 0.68077(12) 0.0230(4) Uani 1 1 d . . . . .
N2 N 0.42556(9) 0.5283(5) 0.66969(12) 0.0224(5) Uani 1 1 d . . . . .
H2 H 0.399931 0.431529 0.662616 0.027 Uiso 1 1 calc R U . . .
O1 O 0.35387(10) 0.4930(5) 0.51625(12) 0.0383(5) Uani 1 1 d . . . . .
O2 O 0.38716(7) 0.7856(5) 0.48027(10) 0.0258(4) Uani 1 1 d . . . . .
O3 O 0.17681(7) 0.7960(4) 0.32539(11) 0.0266(4) Uani 1 1 d . . . . .
O4 O 0.29830(8) 0.7431(5) 0.09829(11) 0.0351(5) Uani 1 1 d . . . . .
O5 O 0.51199(8) 0.6427(5) 0.74113(11) 0.0280(4) Uani 1 1 d . . . . .
O6 O 0.47311(7) 0.3523(4) 0.77435(11) 0.0265(4) Uani 1 1 d . . . . .
C1 C 0.27142(10) 0.7590(5) 0.75936(14) 0.0223(5) Uani 1 1 d . . . . .
C2 C 0.25243(11) 0.7379(5) 0.83086(15) 0.0247(5) Uani 1 1 d . . . . .
H2A H 0.212521 0.725660 0.830069 0.030 Uiso 1 1 calc R U . . .
C3 C 0.29393(12) 0.7355(5) 0.90268(15) 0.0274(6) Uani 1 1 d . . . . .
H3 H 0.282436 0.720982 0.952288 0.033 Uiso 1 1 calc R U . . .
C4 C 0.35304(12) 0.7541(6) 0.90347(15) 0.0283(6) Uani 1 1 d . . . . .
H4 H 0.380729 0.751002 0.953659 0.034 Uiso 1 1 calc R U . . .
C5 C 0.37154(11) 0.7769(6) 0.83278(15) 0.0253(5) Uani 1 1 d . . . . .
H5 H 0.411570 0.787256 0.834113 0.030 Uiso 1 1 calc R U . . .
C6 C 0.33051(10) 0.7844(5) 0.75917(14) 0.0224(5) Uani 1 1 d . . . . .
C7 C 0.33317(11) 0.8204(5) 0.67692(15) 0.0221(5) Uani 1 1 d . . . . .
C8 C 0.27752(11) 0.8095(5) 0.63192(15) 0.0235(5) Uani 1 1 d . . . . .
H8 H 0.266278 0.827091 0.574994 0.028 Uiso 1 1 calc R U . . .
C9 C 0.17741(10) 0.7597(6) 0.65606(16) 0.0265(5) Uani 1 1 d . . . . .
H9A H 0.165526 0.746310 0.597145 0.040 Uiso 1 1 calc R U . . .
H9B H 0.160844 0.881750 0.672800 0.040 Uiso 1 1 calc R U . . .
H9C H 0.163632 0.644528 0.681592 0.040 Uiso 1 1 calc R U . . .
C10 C 0.38672(11) 0.8755(5) 0.64940(15) 0.0245(6) Uani 1 1 d . . . . .
H10A H 0.414677 0.936564 0.695342 0.029 Uiso 1 1 calc R U . . .
H10B H 0.376510 0.977402 0.606377 0.029 Uiso 1 1 calc R U . . .
C11 C 0.41652(10) 0.6989(5) 0.61685(14) 0.0217(5) Uani 1 1 d . . . . .
H11 H 0.455256 0.745700 0.611046 0.026 Uiso 1 1 calc R U . . .
C12 C 0.38219(10) 0.6391(5) 0.53398(15) 0.0225(5) Uani 1 1 d . . . . .
C13 C 0.35676(10) 0.7672(5) 0.39981(14) 0.0220(5) Uani 1 1 d . . . . .
C14 C 0.29682(10) 0.7719(5) 0.37897(14) 0.0221(5) Uani 1 1 d . . . . .
H14 H 0.275250 0.778157 0.419454 0.027 Uiso 1 1 calc R U . . .
C15 C 0.26913(10) 0.7671(5) 0.29766(14) 0.0200(5) Uani 1 1 d . . . . .
C16 C 0.2046(1) 0.7774(5) 0.27350(14) 0.0214(5) Uani 1 1 d . . . . .
C17 C 0.17703(10) 0.7656(5) 0.18727(15) 0.0244(5) Uani 1 1 d . . . . .
H17 H 0.136027 0.768275 0.171659 0.029 Uiso 1 1 calc R U . . .
C18 C 0.20645(11) 0.7513(5) 0.12900(14) 0.0243(5) Uani 1 1 d . . . . .
C19 C 0.17823(12) 0.7390(6) 0.04066(15) 0.0303(6) Uani 1 1 d . . . . .
H19A H 0.188430 0.856919 0.012988 0.046 Uiso 1 1 calc R U . . .
H19B H 0.136198 0.732962 0.033570 0.046 Uiso 1 1 calc R U . . .
H19C H 0.191614 0.619097 0.017674 0.046 Uiso 1 1 calc R U . . .
C20 C 0.27096(11) 0.7500(6) 0.15053(14) 0.0245(5) Uani 1 1 d . . . . .
C21 C 0.3008(1) 0.7578(5) 0.23772(14) 0.0211(5) Uani 1 1 d . . . . .
C22 C 0.36113(10) 0.7561(5) 0.26061(14) 0.0228(5) Uani 1 1 d . . . . .
H22 H 0.382998 0.751773 0.220440 0.027 Uiso 1 1 calc R U . . .
C23 C 0.38907(10) 0.7608(5) 0.34140(14) 0.0231(5) Uani 1 1 d . . . . .
H23 H 0.430080 0.759547 0.356939 0.028 Uiso 1 1 calc R U . . .
C24 C 0.4734(1) 0.5178(6) 0.72986(15) 0.0225(5) Uani 1 1 d . . . . .
C25 C 0.52223(11) 0.3092(6) 0.84310(15) 0.0257(6) Uani 1 1 d . . . . .
C26 C 0.57632(11) 0.2711(6) 0.81269(17) 0.0321(6) Uani 1 1 d . . . . .
H26A H 0.568935 0.164253 0.772375 0.048 Uiso 1 1 calc R U . . .
H26B H 0.607868 0.231731 0.858045 0.048 Uiso 1 1 calc R U . . .
H26C H 0.587127 0.392791 0.787983 0.048 Uiso 1 1 calc R U . . .
C27 C 0.52963(14) 0.4775(6) 0.90477(17) 0.0364(7) Uani 1 1 d . . . . .
H27A H 0.544970 0.595461 0.882979 0.055 Uiso 1 1 calc R U . . .
H27B H 0.556566 0.435831 0.954796 0.055 Uiso 1 1 calc R U . . .
H27C H 0.492124 0.509547 0.916191 0.055 Uiso 1 1 calc R U . . .
C28 C 0.50350(13) 0.1193(6) 0.87751(19) 0.0375(7) Uani 1 1 d . . . . .
H28A H 0.496984 0.015387 0.835939 0.056 Uiso 1 1 calc R U . . .
H28B H 0.467636 0.143429 0.895025 0.056 Uiso 1 1 calc R U . . .
H28C H 0.533738 0.076158 0.923853 0.056 Uiso 1 1 calc R U . . .
C1S C 0.4803(4) 0.1769(14) 0.5129(3) 0.0437(19) Uani 0.399(4) 1 d D U P A -1
H1S1 H 0.441092 0.199348 0.521617 0.052 Uiso 0.399(4) 1 calc R U P A -1
H1S2 H 0.492948 0.041716 0.532600 0.052 Uiso 0.399(4) 1 calc R U P A -1
Cl1S Cl 0.5282(4) 0.3549(16) 0.5674(3) 0.0822(19) Uani 0.399(4) 1 d D U P A -1
Cl2S Cl 0.47873(17) 0.1950(6) 0.40917(16) 0.0624(10) Uani 0.399(4) 1 d D U P A -1
C1S' C 0.504(2) 0.459(3) 0.5088(13) 0.0437(19) Uani 0.101(4) 1 d D U P A -2
H1S3 H 0.478374 0.554338 0.527792 0.052 Uiso 0.101(4) 1 calc R U P A -2
H1S4 H 0.537178 0.534493 0.497568 0.052 Uiso 0.101(4) 1 calc R U P A -2
Cl1' Cl 0.5295(15) 0.280(4) 0.5844(11) 0.0822(19) Uani 0.101(4) 1 d D U P A -2
Cl2' Cl 0.4662(11) 0.341(4) 0.420(1) 0.0624(10) Uani 0.101(4) 1 d D U P A -2

loop_
_atom_site_aniso_label
_atom_site_aniso_U_11
_atom_site_aniso_U_22
_atom_site_aniso_U_33
_atom_site_aniso_U_23
_atom_site_aniso_U_13
_atom_site_aniso_U_12
N1 0.0215(10) 0.0235(11) 0.0244(9) 0.0012(10) 0.0061(7) 0.0005(9)
N2 0.0189(10) 0.0257(12) 0.022(1) 0.0032(9) 0.0039(8) -0.0027(9)
O1 0.0539(13) 0.0341(13) 0.0237(9) 0.0025(9) 0.0027(9) -0.0141(11)
O2 0.0279(9) 0.0268(10) 0.0212(8) 0.0036(8) 0.0024(6) -0.0030(8)
O3 0.0231(8) 0.0274(11) 0.0313(9) 0.0037(8) 0.0102(7) 0.0047(8)
O4 0.0328(10) 0.0507(14) 0.0229(8) -0.0004(10) 0.0089(7) 0.0028(10)
O5 0.0208(8) 0.0325(11) 0.0298(9) 0.0051(8) 0.0038(7) -0.0062(8)
O6 0.0203(8) 0.0324(11) 0.0250(8) 0.0074(8) 0.0015(7) -0.0035(8)
C1 0.0247(12) 0.0187(12) 0.0244(11) -0.0006(11) 0.0078(9) 0.0003(11)
C2 0.0294(12) 0.0194(13) 0.0285(12) -0.0011(11) 0.0133(10) -0.0002(11)
C3 0.0379(14) 0.0229(14) 0.0242(11) -0.0002(11) 0.0126(10) 0.0019(12)
C4 0.0339(13) 0.0258(14) 0.0236(11) -0.0007(12) 0.0037(10) 0.0011(12)
C5 0.0275(12) 0.0227(13) 0.0259(11) -0.0015(11) 0.0063(9) -0.0014(11)
C6 0.0242(11) 0.0184(13) 0.0256(11) -0.0010(11) 0.0077(9) -0.0023(10)
C7 0.0252(12) 0.0182(12) 0.0240(11) 0.0002(10) 0.0082(9) 0.0006(10)
C8 0.0287(12) 0.0208(13) 0.0218(11) -0.0003(10) 0.0076(9) 0.0014(10)
C9 0.0226(11) 0.0249(14) 0.0317(12) 0.0015(12) 0.0056(9) 0.0019(11)
C10 0.0272(13) 0.0250(14) 0.0223(11) 0.0004(11) 0.0077(10) -0.0040(11)
C11 0.018(1) 0.0263(14) 0.0213(11) 0.0035(10) 0.0059(9) -0.0019(10)
C12 0.0226(11) 0.0243(14) 0.0222(11) 0.0013(11) 0.0087(9) 0.0010(11)
C13 0.0236(11) 0.0207(12) 0.0206(10) 0.0027(11) 0.0026(8) 0.0006(11)
C14 0.0244(11) 0.0201(13) 0.0235(11) 0.0016(11) 0.0091(9) 0.0021(11)
C15 0.0199(11) 0.0164(12) 0.0242(11) 0.0020(11) 0.0060(8) 0.0023(10)
C16 0.0219(11) 0.0158(12) 0.0272(11) 0.0018(11) 0.0074(9) 0.0019(10)
C17 0.0204(11) 0.0219(13) 0.0294(12) 0.0022(12) 0.0030(9) 0.0026(11)
C18 0.0265(12) 0.0205(14) 0.0238(11) 0.0016(11) 0.0017(9) 0.0033(11)
C19 0.0312(13) 0.0311(17) 0.0256(12) 0.0018(13) 0.0001(10) 0.0013(13)
C20 0.0258(12) 0.0251(14) 0.0228(11) 0.0016(11) 0.0061(9) 0.0034(11)
C21 0.0226(11) 0.0191(12) 0.0223(11) 0.0023(11) 0.0065(9) 0.0027(11)
C22 0.0230(11) 0.0217(13) 0.0254(11) 0.0011(11) 0.0095(9) 0.0046(11)
C23 0.0193(10) 0.0226(13) 0.0275(11) 0.0026(12) 0.0060(9) 0.0023(11)
C24 0.0191(11) 0.0268(14) 0.0228(11) 0.0014(11) 0.0076(9) -0.0004(10)
C25 0.0205(11) 0.0321(16) 0.0226(11) 0.0064(11) 0.0014(9) 0.0000(11)
C26 0.0268(12) 0.0352(16) 0.0348(13) 0.0058(13) 0.0084(10) 0.0048(13)
C27 0.0370(16) 0.0430(19) 0.0265(14) 0.0010(13) 0.0019(12) 0.0072(14)
C28 0.0281(14) 0.0435(19) 0.0379(15) 0.0166(14) 0.0018(12) -0.0022(13)
C1S 0.044(4) 0.050(5) 0.038(4) -0.005(3) 0.011(3) -0.021(4)
Cl1S 0.0439(17) 0.124(5) 0.085(3) -0.063(3) 0.028(2) -0.034(3)
Cl2S 0.0611(19) 0.082(2) 0.0396(12) 0.0026(15) 0.0016(10) -0.0212(17)
C1S' 0.044(4) 0.050(5) 0.038(4) -0.005(3) 0.011(3) -0.021(4)
Cl1' 0.0439(17) 0.124(5) 0.085(3) -0.063(3) 0.028(2) -0.034(3)
Cl2' 0.0611(19) 0.082(2) 0.0396(12) 0.0026(15) 0.0016(10) -0.0212(17)

loop_
_atom_type_symbol
_atom_type_description
_atom_type_scat_dispersion_real
_atom_type_scat_dispersion_imag
_atom_type_scat_source
C C 0.0181 0.0091 'International Tables Vol C Tables 4.2.6.8 and 6.1.1.4'
H H 0.0000 0.0000 'International Tables Vol C Tables 4.2.6.8 and 6.1.1.4'
N N 0.0311 0.0180 'International Tables Vol C Tables 4.2.6.8 and 6.1.1.4'
O O 0.0492 0.0322 'International Tables Vol C Tables 4.2.6.8 and 6.1.1.4'
Cl Cl 0.3639 0.7018 'International Tables Vol C Tables 4.2.6.8 and 6.1.1.4'

loop_
_geom_angle_atom_site_label_1
_geom_angle_atom_site_label_2
_geom_angle_atom_site_label_3
_geom_angle
_geom_angle_site_symmetry_1
_geom_angle_site_symmetry_3
_geom_angle_publ_flag
C1 N1 C8 108.5(2) . . ?
C1 N1 C9 124.5(2) . . ?
C8 N1 C9 126.6(2) . . ?
C24 N2 C11 119.6(2) . . ?
C24 N2 H2 120.2 . . ?
C11 N2 H2 120.2 . . ?
C12 O2 C13 119.1(2) . . ?
C24 O6 C25 120.0(2) . . ?
N1 C1 C2 129.8(2) . . ?
N1 C1 C6 107.8(2) . . ?
C2 C1 C6 122.3(2) . . ?
C3 C2 C1 117.5(2) . . ?
C3 C2 H2A 121.3 . . ?
C1 C2 H2A 121.3 . . ?
C2 C3 C4 121.0(2) . . ?
C2 C3 H3 119.5 . . ?
C4 C3 H3 119.5 . . ?
C5 C4 C3 121.3(2) . . ?
C5 C4 H4 119.3 . . ?
C3 C4 H4 119.3 . . ?
C4 C5 C6 119.1(2) . . ?
C4 C5 H5 120.5 . . ?
C6 C5 H5 120.5 . . ?
C5 C6 C1 118.8(2) . . ?
C5 C6 C7 134.4(2) . . ?
C1 C6 C7 106.9(2) . . ?
C8 C7 C6 106.3(2) . . ?
C8 C7 C10 128.3(2) . . ?
C6 C7 C10 125.2(2) . . ?
C7 C8 N1 110.4(2) . . ?
C7 C8 H8 124.8 . . ?
N1 C8 H8 124.8 . . ?
N1 C9 H9A 109.5 . . ?
N1 C9 H9B 109.5 . . ?
H9A C9 H9B 109.5 . . ?
N1 C9 H9C 109.5 . . ?
H9A C9 H9C 109.5 . . ?
H9B C9 H9C 109.5 . . ?
C7 C10 C11 114.5(2) . . ?
C7 C10 H10A 108.6 . . ?
C11 C10 H10A 108.6 . . ?
C7 C10 H10B 108.6 . . ?
C11 C10 H10B 108.6 . . ?
H10A C10 H10B 107.6 . . ?
N2 C11 C12 109.9(2) . . ?
N2 C11 C10 113.6(2) . . ?
C12 C11 C10 110.1(2) . . ?
N2 C11 H11 107.7 . . ?
C12 C11 H11 107.7 . . ?
C10 C11 H11 107.7 . . ?
O1 C12 O2 123.8(2) . . ?
O1 C12 C11 127.5(2) . . ?
O2 C12 C11 108.7(2) . . ?
C14 C13 C23 121.6(2) . . ?
C14 C13 O2 121.1(2) . . ?
C23 C13 O2 117.1(2) . . ?
C15 C14 C13 118.5(2) . . ?
C15 C14 H14 120.8 . . ?
C13 C14 H14 120.8 . . ?
C14 C15 C21 120.9(2) . . ?
C14 C15 C16 119.5(2) . . ?
C21 C15 C16 119.5(2) . . ?
O3 C16 C17 122.4(2) . . ?
O3 C16 C15 119.8(2) . . ?
C17 C16 C15 117.8(2) . . ?
C18 C17 C16 123.6(2) . . ?
C18 C17 H17 118.2 . . ?
C16 C17 H17 118.2 . . ?
C17 C18 C20 120.1(2) . . ?
C17 C18 C19 123.7(2) . . ?
C20 C18 C19 116.2(2) . . ?
C18 C19 H19A 109.5 . . ?
C18 C19 H19B 109.5 . . ?
H19A C19 H19B 109.5 . . ?
C18 C19 H19C 109.5 . . ?
H19A C19 H19C 109.5 . . ?
H19B C19 H19C 109.5 . . ?
O4 C20 C21 121.0(2) . . ?
O4 C20 C18 120.9(2) . . ?
C21 C20 C18 118.0(2) . . ?
C22 C21 C15 119.2(2) . . ?
C22 C21 C20 120.0(2) . . ?
C15 C21 C20 120.8(2) . . ?
C23 C22 C21 120.3(2) . . ?
C23 C22 H22 119.9 . . ?
C21 C22 H22 119.9 . . ?
C22 C23 C13 119.5(2) . . ?
C22 C23 H23 120.2 . . ?
C13 C23 H23 120.2 . . ?
O5 C24 N2 123.7(3) . . ?
O5 C24 O6 125.4(2) . . ?
N2 C24 O6 110.9(2) . . ?
O6 C25 C28 102.8(2) . . ?
O6 C25 C26 110.0(2) . . ?
C28 C25 C26 109.8(3) . . ?
O6 C25 C27 110.1(2) . . ?
C28 C25 C27 110.9(2) . . ?
C26 C25 C27 112.8(2) . . ?
C25 C26 H26A 109.5 . . ?
C25 C26 H26B 109.5 . . ?
H26A C26 H26B 109.5 . . ?
C25 C26 H26C 109.5 . . ?
H26A C26 H26C 109.5 . . ?
H26B C26 H26C 109.5 . . ?
C25 C27 H27A 109.5 . . ?
C25 C27 H27B 109.5 . . ?
H27A C27 H27B 109.5 . . ?
C25 C27 H27C 109.5 . . ?
H27A C27 H27C 109.5 . . ?
H27B C27 H27C 109.5 . . ?
C25 C28 H28A 109.5 . . ?
C25 C28 H28B 109.5 . . ?
H28A C28 H28B 109.5 . . ?
C25 C28 H28C 109.5 . . ?
H28A C28 H28C 109.5 . . ?
H28B C28 H28C 109.5 . . ?
Cl1S C1S Cl2S 110.0(5) . . ?
Cl1S C1S H1S1 109.7 . . ?
Cl2S C1S H1S1 109.7 . . ?
Cl1S C1S H1S2 109.7 . . ?
Cl2S C1S H1S2 109.7 . . ?
H1S1 C1S H1S2 108.2 . . ?
Cl2' C1S' Cl1' 109.9(5) . . ?
Cl2' C1S' H1S3 109.7 . . ?
Cl1' C1S' H1S3 109.7 . . ?
Cl2' C1S' H1S4 109.7 . . ?
Cl1' C1S' H1S4 109.7 . . ?
H1S3 C1S' H1S4 108.2 . . ?

loop_
_geom_bond_atom_site_label_1
_geom_bond_atom_site_label_2
_geom_bond_distance
_geom_bond_site_symmetry_2
_geom_bond_publ_flag
N1 C1 1.372(3) . ?
N1 C8 1.376(3) . ?
N1 C9 1.456(3) . ?
N2 C24 1.345(3) . ?
N2 C11 1.442(3) . ?
N2 H2 0.8800 . ?
O1 C12 1.189(4) . ?
O2 C12 1.366(3) . ?
O2 C13 1.397(3) . ?
O3 C16 1.225(3) . ?
O4 C20 1.217(3) . ?
O5 C24 1.226(3) . ?
O6 C24 1.345(3) . ?
O6 C25 1.478(3) . ?
C1 C2 1.399(3) . ?
C1 C6 1.417(3) . ?
C2 C3 1.382(4) . ?
C2 H2A 0.9500 . ?
C3 C4 1.409(4) . ?
C3 H3 0.9500 . ?
C4 C5 1.381(4) . ?
C4 H4 0.9500 . ?
C5 C6 1.399(3) . ?
C5 H5 0.9500 . ?
C6 C7 1.435(3) . ?
C7 C8 1.369(4) . ?
C7 C10 1.502(3) . ?
C8 H8 0.9500 . ?
C9 H9A 0.9800 . ?
C9 H9B 0.9800 . ?
C9 H9C 0.9800 . ?
C10 C11 1.548(4) . ?
C10 H10A 0.9900 . ?
C10 H10B 0.9900 . ?
C11 C12 1.510(3) . ?
C11 H11 1.0000 . ?
C13 C14 1.388(3) . ?
C13 C23 1.390(3) . ?
C14 C15 1.387(3) . ?
C14 H14 0.9500 . ?
C15 C21 1.402(3) . ?
C15 C16 1.496(3) . ?
C16 C17 1.463(3) . ?
C17 C18 1.342(4) . ?
C17 H17 0.9500 . ?
C18 C20 1.493(3) . ?
C18 C19 1.499(3) . ?
C19 H19A 0.9800 . ?
C19 H19B 0.9800 . ?
C19 H19C 0.9800 . ?
C20 C21 1.489(3) . ?
C21 C22 1.397(3) . ?
C22 C23 1.381(3) . ?
C22 H22 0.9500 . ?
C23 H23 0.9500 . ?
C25 C28 1.513(4) . ?
C25 C26 1.516(4) . ?
C25 C27 1.524(4) . ?
C26 H26A 0.9800 . ?
C26 H26B 0.9800 . ?
C26 H26C 0.9800 . ?
C27 H27A 0.9800 . ?
C27 H27B 0.9800 . ?
C27 H27C 0.9800 . ?
C28 H28A 0.9800 . ?
C28 H28B 0.9800 . ?
C28 H28C 0.9800 . ?
C1S Cl1S 1.760(6) . ?
C1S Cl2S 1.760(6) . ?
C1S H1S1 0.9900 . ?
C1S H1S2 0.9900 . ?
C1S' Cl2' 1.760(6) . ?
C1S' Cl1' 1.760(6) . ?
C1S' H1S3 0.9900 . ?
C1S' H1S4 0.9900 . ?

loop_
_geom_hbond_atom_site_label_D
_geom_hbond_atom_site_label_H
_geom_hbond_atom_site_label_A
_geom_hbond_distance_DH
_geom_hbond_distance_HA
_geom_hbond_distance_DA
_geom_hbond_angle_DHA
_geom_hbond_site_symmetry_A
_geom_hbond_publ_flag
N2 H2 O3 0.88 2.09 2.910(3) 154.3 4_546 yes
C9 H9A O1 0.98 2.50 3.254(3) 133.2 4_556 yes
C23 H23 O5 0.95 2.52 3.109(3) 120.1 2_656 yes
C26 H26C O5 0.98 2.45 3.032(4) 117.9 . yes
C27 H27A O5 0.98 2.38 2.934(4) 115.3 . yes

loop_
_geom_torsion_atom_site_label_1
_geom_torsion_atom_site_label_2
_geom_torsion_atom_site_label_3
_geom_torsion_atom_site_label_4
_geom_torsion
_geom_torsion_site_symmetry_1
_geom_torsion_site_symmetry_2
_geom_torsion_site_symmetry_3
_geom_torsion_site_symmetry_4
_geom_torsion_publ_flag
C8 N1 C1 C2 174.2(3) . . . . ?
C9 N1 C1 C2 0.0(5) . . . . ?
C8 N1 C1 C6 -2.7(3) . . . . ?
C9 N1 C1 C6 -176.9(3) . . . . ?
N1 C1 C2 C3 -178.8(3) . . . . ?
C6 C1 C2 C3 -2.2(4) . . . . ?
C1 C2 C3 C4 0.2(4) . . . . ?
C2 C3 C4 C5 0.5(5) . . . . ?
C3 C4 C5 C6 1.0(5) . . . . ?
C4 C5 C6 C1 -2.9(4) . . . . ?
C4 C5 C6 C7 174.5(3) . . . . ?
N1 C1 C6 C5 -179.1(3) . . . . ?
C2 C1 C6 C5 3.7(4) . . . . ?
N1 C1 C6 C7 2.8(3) . . . . ?
C2 C1 C6 C7 -174.5(3) . . . . ?
C5 C6 C7 C8 -179.5(3) . . . . ?
C1 C6 C7 C8 -1.8(3) . . . . ?
C5 C6 C7 C10 -4.0(5) . . . . ?
C1 C6 C7 C10 173.7(3) . . . . ?
C6 C7 C8 N1 0.2(3) . . . . ?
C10 C7 C8 N1 -175.1(3) . . . . ?
C1 N1 C8 C7 1.6(3) . . . . ?
C9 N1 C8 C7 175.7(3) . . . . ?
C8 C7 C10 C11 -87.3(3) . . . . ?
C6 C7 C10 C11 98.3(3) . . . . ?
C24 N2 C11 C12 149.9(2) . . . . ?
C24 N2 C11 C10 -86.2(3) . . . . ?
C7 C10 C11 N2 -49.5(3) . . . . ?
C7 C10 C11 C12 74.3(3) . . . . ?
C13 O2 C12 O1 1.1(4) . . . . ?
C13 O2 C12 C11 -177.2(2) . . . . ?
N2 C11 C12 O1 17.6(4) . . . . ?
C10 C11 C12 O1 -108.3(3) . . . . ?
N2 C11 C12 O2 -164.1(2) . . . . ?
C10 C11 C12 O2 69.9(2) . . . . ?
C12 O2 C13 C14 65.8(4) . . . . ?
C12 O2 C13 C23 -119.4(3) . . . . ?
C23 C13 C14 C15 0.9(4) . . . . ?
O2 C13 C14 C15 175.5(2) . . . . ?
C13 C14 C15 C21 0.0(4) . . . . ?
C13 C14 C15 C16 -178.4(3) . . . . ?
C14 C15 C16 O3 2.2(4) . . . . ?
C21 C15 C16 O3 -176.2(3) . . . . ?
C14 C15 C16 C17 -178.1(2) . . . . ?
C21 C15 C16 C17 3.5(4) . . . . ?
O3 C16 C17 C18 177.9(3) . . . . ?
C15 C16 C17 C18 -1.8(4) . . . . ?
C16 C17 C18 C20 -1.0(4) . . . . ?
C16 C17 C18 C19 179.9(3) . . . . ?
C17 C18 C20 O4 -177.8(3) . . . . ?
C19 C18 C20 O4 1.4(4) . . . . ?
C17 C18 C20 C21 2.1(4) . . . . ?
C19 C18 C20 C21 -178.8(2) . . . . ?
C14 C15 C21 C22 -0.9(4) . . . . ?
C16 C15 C21 C22 177.5(3) . . . . ?
C14 C15 C21 C20 179.2(3) . . . . ?
C16 C15 C21 C20 -2.5(4) . . . . ?
O4 C20 C21 C22 -0.4(5) . . . . ?
C18 C20 C21 C22 179.8(3) . . . . ?
O4 C20 C21 C15 179.6(3) . . . . ?
C18 C20 C21 C15 -0.3(4) . . . . ?
C15 C21 C22 C23 0.9(4) . . . . ?
C20 C21 C22 C23 -179.2(3) . . . . ?
C21 C22 C23 C13 0.0(4) . . . . ?
C14 C13 C23 C22 -0.9(5) . . . . ?
O2 C13 C23 C22 -175.7(2) . . . . ?
C11 N2 C24 O5 -3.2(4) . . . . ?
C11 N2 C24 O6 177.6(2) . . . . ?
C25 O6 C24 O5 -0.2(4) . . . . ?
C25 O6 C24 N2 179.0(2) . . . . ?
C24 O6 C25 C28 177.7(2) . . . . ?
C24 O6 C25 C26 -65.4(3) . . . . ?
C24 O6 C25 C27 59.5(3) . . . . ?
